data_7043401
loop_
_publ_author_name
'Westerhausen, Matthias'
'Koch, Alexander'
'G\"orls, Helmar'
'Krieck, Sven'

_publ_section_title
;
 Coordination Behavior of Bidentate Bis(carbenes) at Alkali Metal
 Bis(trimethylsilyl)amides
;
_journal_name_full 'Dalton Trans.'
_journal_paper_doi 10.1039/C7DT01538K
_journal_year 2017
_chemical_formula_moiety 'C37 H58 Li N5 Si2, C7 H8'
_chemical_formula_sum 'C44 H66 Li N5 Si2'
_chemical_formula_weight 728.14
_chemical_name_systematic
; 
 ? 
;
_space_group_IT_number 14
_symmetry_cell_setting monoclinic
_symmetry_space_group_name_Hall '-P 2yn'
_symmetry_space_group_name_H-M 'P 1 21/n 1'
_atom_sites_solution_hydrogens geom
_atom_sites_solution_primary direct
_atom_sites_solution_secondary difmap
_audit_creation_method SHELXL-97
_audit_update_record
;
2017-04-27 deposited with the CCDC.
2017-06-21 downloaded from the CCDC.
;
_cell_angle_alpha 90
_cell_angle_beta 92.007(1)
_cell_angle_gamma 90
_cell_formula_units_Z 4
_cell_length_a 11.9364(2)
_cell_length_b 23.8335(4)
_cell_length_c 15.9497(2)
_cell_measurement_reflns_used 36164
_cell_measurement_temperature 133(2)
_cell_measurement_theta_max 27.48
_cell_measurement_theta_min 1.54
_cell_volume 4534.69(12)
_computing_cell_refinement DENZO
_computing_data_collection COLLECT
_computing_data_reduction DENZO
_computing_molecular_graphics SHELXTL/PC
_computing_publication_material SHELXL-97
_computing_structure_refinement 'SHELXL-97 (Sheldrick, 2008)'
_computing_structure_solution 'SHELXS-97 (Sheldrick, 2008)'
_diffrn_ambient_temperature 133(2)
_diffrn_measured_fraction_theta_full 0.997
_diffrn_measured_fraction_theta_max 0.997
_diffrn_measurement_device_type KappaCCD
_diffrn_measurement_method 'phi- + omega-scan'
_diffrn_radiation_monochromator graphite
_diffrn_radiation_source 'fine-focus sealed tube'
_diffrn_radiation_type MoK\a
_diffrn_radiation_wavelength 0.71073
_diffrn_reflns_av_R_equivalents 0.0397
_diffrn_reflns_av_sigmaI/netI 0.0307
_diffrn_reflns_limit_h_max 15
_diffrn_reflns_limit_h_min -15
_diffrn_reflns_limit_k_max 30
_diffrn_reflns_limit_k_min -30
_diffrn_reflns_limit_l_max 20
_diffrn_reflns_limit_l_min -20
_diffrn_reflns_number 36164
_diffrn_reflns_theta_full 27.48
_diffrn_reflns_theta_max 27.48
_diffrn_reflns_theta_min 1.54
_exptl_absorpt_coefficient_mu 0.112
_exptl_absorpt_correction_T_max 0.7456
_exptl_absorpt_correction_T_min 0.6999
_exptl_absorpt_correction_type multi-scan
_exptl_absorpt_process_details 'SADABS, Bruker-AXS, 2002'
_exptl_crystal_colour colourless
_exptl_crystal_density_diffrn 1.067
_exptl_crystal_density_method 'not measured'
_exptl_crystal_description prism
_exptl_crystal_F_000 1584
_exptl_crystal_size_max 0.132
_exptl_crystal_size_mid 0.112
_exptl_crystal_size_min 0.098
_refine_diff_density_max 1.156
_refine_diff_density_min -0.962
_refine_diff_density_rms 0.055
_refine_ls_extinction_method none
_refine_ls_goodness_of_fit_ref 1.048
_refine_ls_hydrogen_treatment constr
_refine_ls_matrix_type full
_refine_ls_number_parameters 526
_refine_ls_number_reflns 10382
_refine_ls_number_restraints 0
_refine_ls_restrained_S_all 1.048
_refine_ls_R_factor_all 0.0859
_refine_ls_R_factor_gt 0.0677
_refine_ls_shift/su_max 0.001
_refine_ls_shift/su_mean 0.000
_refine_ls_structure_factor_coef Fsqd
_refine_ls_weighting_details 'calc w=1/[\s^2^(Fo^2^)+(0.0736P)^2^+4.3970P] where P=(Fo^2^+2Fc^2^)/3'
_refine_ls_weighting_scheme calc
_refine_ls_wR_factor_gt 0.1662
_refine_ls_wR_factor_ref 0.1808
_reflns_number_gt 8269
_reflns_number_total 10382
_reflns_threshold_expression >2sigma(I)
_cod_data_source_file c7dt01538k2.cif
_cod_data_source_block FO6251
_cod_original_sg_symbol_H-M 'P 21/n'
_cod_database_code 7043401

loop_
_symmetry_equiv_pos_as_xyz
'x, y, z'
'-x+1/2, y+1/2, -z+1/2'
'-x, -y, -z'
'x-1/2, -y-1/2, z-1/2'

loop_
_atom_site_label
_atom_site_type_symbol
_atom_site_fract_x
_atom_site_fract_y
_atom_site_fract_z
_atom_site_U_iso_or_equiv
_atom_site_adp_type
_atom_site_occupancy
_atom_site_symmetry_multiplicity
_atom_site_calc_flag
_atom_site_refinement_flags
_atom_site_disorder_assembly
_atom_site_disorder_group
Li1 Li 0.7460(3) 0.30971(15) 0.2285(2) 0.0308(7) Uani 1 1 d . B .
Si1 Si 0.84647(5) 0.39400(2) 0.35451(4) 0.03090(15) Uani 1 1 d . . .
Si2 Si 0.93304(7) 0.38910(4) 0.17861(5) 0.0498(2) Uani 1 1 d . . .
N1 N 0.79923(14) 0.16748(7) 0.21780(10) 0.0259(3) Uani 1 1 d . B .
N2 N 0.68670(14) 0.20203(7) 0.12591(10) 0.0266(4) Uani 1 1 d . B .
N3 N 0.53842(14) 0.27120(7) 0.12223(10) 0.0266(4) Uani 1 1 d . B .
N4 N 0.46306(14) 0.32709(7) 0.20672(10) 0.0266(4) Uani 1 1 d . B .
N5 N 0.84936(15) 0.37074(7) 0.25601(11) 0.0309(4) Uani 1 1 d . B .
C1 C 0.75753(16) 0.21803(9) 0.19099(12) 0.0264(4) Uani 1 1 d . . .
C2 C 0.75665(18) 0.12257(9) 0.17091(13) 0.0311(4) Uani 1 1 d . . .
H2A H 0.7745 0.0840 0.1786 0.037 Uiso 1 1 calc R B .
C3 C 0.68549(18) 0.14435(9) 0.11265(13) 0.0311(4) Uani 1 1 d . B .
H3A H 0.6430 0.1245 0.0709 0.037 Uiso 1 1 calc R . .
C4 C 0.62360(18) 0.24240(9) 0.07506(12) 0.0301(4) Uani 1 1 d . . .
H4A H 0.5870 0.2228 0.0268 0.036 Uiso 1 1 calc R B .
H4B H 0.6759 0.2705 0.0527 0.036 Uiso 1 1 calc R . .
C5 C 0.42385(18) 0.26678(9) 0.10662(14) 0.0321(5) Uani 1 1 d . . .
H5A H 0.3867 0.2433 0.0664 0.038 Uiso 1 1 calc R B .
C6 C 0.37593(17) 0.30242(9) 0.15992(13) 0.0313(4) Uani 1 1 d . B .
H6A H 0.2980 0.3094 0.1647 0.038 Uiso 1 1 calc R . .
C7 C 0.56621(17) 0.30882(8) 0.18442(12) 0.0260(4) Uani 1 1 d . . .
C8 C 0.44672(17) 0.37199(9) 0.26622(12) 0.0282(4) Uani 1 1 d . . .
C9 C 0.41250(19) 0.35901(10) 0.34697(14) 0.0356(5) Uani 1 1 d . B .
C10 C 0.3998(2) 0.40351(12) 0.40245(15) 0.0465(6) Uani 1 1 d . . .
H10A H 0.3759 0.3962 0.4576 0.056 Uiso 1 1 calc R B .
C11 C 0.4211(2) 0.45790(12) 0.37878(16) 0.0494(7) Uani 1 1 d . B .
H11A H 0.4139 0.4876 0.4180 0.059 Uiso 1 1 calc R . .
C12 C 0.4531(2) 0.46952(11) 0.29826(16) 0.0454(6) Uani 1 1 d . . .
H12A H 0.4666 0.5073 0.2825 0.055 Uiso 1 1 calc R B .
C13 C 0.46585(19) 0.42687(9) 0.23968(13) 0.0330(5) Uani 1 1 d . B .
C14 C 0.3898(2) 0.29927(12) 0.37400(16) 0.0464(6) Uani 1 1 d . . .
H14A H 0.4243 0.2725 0.3341 0.056 Uiso 1 1 calc R B .
C15 C 0.4386(3) 0.28850(15) 0.4654(2) 0.0639(8) Uani 1 1 d . B .
H15A H 0.4301 0.2488 0.4796 0.096 Uiso 1 1 calc R . .
H15B H 0.3979 0.3115 0.5052 0.096 Uiso 1 1 calc R . .
H15C H 0.5182 0.2985 0.4685 0.096 Uiso 1 1 calc R . .
C16 C 0.2664(3) 0.28851(18) 0.3769(2) 0.0781(11) Uani 1 1 d . B .
H16A H 0.2323 0.2921 0.3204 0.117 Uiso 1 1 calc R . .
H16B H 0.2324 0.3159 0.4142 0.117 Uiso 1 1 calc R . .
H16C H 0.2537 0.2505 0.3982 0.117 Uiso 1 1 calc R . .
C17 C 0.4970(2) 0.44138(10) 0.15083(14) 0.0380(5) Uani 1 1 d . . .
H17A H 0.5018 0.4055 0.1186 0.046 Uiso 1 1 calc R B .
C18 C 0.6110(2) 0.46955(16) 0.14961(19) 0.0622(8) Uani 1 1 d . B .
H18A H 0.6668 0.4458 0.1790 0.093 Uiso 1 1 calc R . .
H18B H 0.6074 0.5061 0.1777 0.093 Uiso 1 1 calc R . .
H18C H 0.6324 0.4749 0.0914 0.093 Uiso 1 1 calc R . .
C19 C 0.4070(2) 0.47763(14) 0.10770(16) 0.0521(7) Uani 1 1 d . B .
H19A H 0.3341 0.4589 0.1106 0.078 Uiso 1 1 calc R . .
H19B H 0.4251 0.4832 0.0488 0.078 Uiso 1 1 calc R . .
H19C H 0.4038 0.5141 0.1359 0.078 Uiso 1 1 calc R . .
C20 C 0.88334(17) 0.16046(9) 0.28441(13) 0.0289(4) Uani 1 1 d . . .
C21 C 0.99688(18) 0.16293(9) 0.26341(15) 0.0339(5) Uani 1 1 d . B .
C22 C 1.07659(19) 0.15391(10) 0.32814(18) 0.0441(6) Uani 1 1 d . . .
H22A H 1.1540 0.1553 0.3163 0.053 Uiso 1 1 calc R B .
C23 C 1.0452(2) 0.14302(11) 0.40866(18) 0.0470(6) Uani 1 1 d . B .
H23A H 1.1009 0.1371 0.4517 0.056 Uiso 1 1 calc R . .
C24 C 0.9331(2) 0.14060(11) 0.42745(15) 0.0426(6) Uani 1 1 d . . .
H24A H 0.9128 0.1331 0.4834 0.051 Uiso 1 1 calc R B .
C25 C 0.84905(19) 0.14902(10) 0.36533(14) 0.0344(5) Uani 1 1 d . A .
C26 C 1.03127(19) 0.17284(9) 0.17401(17) 0.0391(5) Uani 1 1 d . . .
H26A H 0.9662 0.1902 0.1425 0.047 Uiso 1 1 calc R B .
C27 C 1.1314(2) 0.21262(12) 0.1680(2) 0.0616(8) Uani 1 1 d . B .
H27A H 1.1149 0.2480 0.1965 0.092 Uiso 1 1 calc R . .
H27B H 1.1455 0.2201 0.1089 0.092 Uiso 1 1 calc R . .
H27C H 1.1979 0.1953 0.1949 0.092 Uiso 1 1 calc R . .
C28 C 1.0575(2) 0.11680(10) 0.13158(18) 0.0477(6) Uani 1 1 d . B .
H28A H 0.9908 0.0928 0.1312 0.072 Uiso 1 1 calc R . .
H28B H 1.1192 0.0981 0.1626 0.072 Uiso 1 1 calc R . .
H28C H 1.0791 0.1237 0.0738 0.072 Uiso 1 1 calc R . .
C29 C 0.72561(19) 0.14553(11) 0.38581(14) 0.0375(5) Uani 1 1 d . . .
H29A H 0.6840 0.1329 0.3336 0.045 Uiso 0.609(6) 1 calc PR A 1
H29B H 0.6827 0.1639 0.3384 0.045 Uiso 0.391(6) 1 calc PR A 2
C30 C 0.6811(4) 0.19984(19) 0.4078(3) 0.0452(12) Uani 0.609(6) 1 d P A 1
H30A H 0.6018 0.1960 0.4206 0.068 Uiso 0.609(6) 1 calc PR A 1
H30B H 0.6887 0.2258 0.3607 0.068 Uiso 0.609(6) 1 calc PR A 1
H30C H 0.7228 0.2145 0.4571 0.068 Uiso 0.609(6) 1 calc PR A 1
C31 C 0.7017(4) 0.1003(2) 0.4573(3) 0.0476(12) Uani 0.609(6) 1 d P A 1
H31A H 0.7323 0.0638 0.4413 0.071 Uiso 0.609(6) 1 calc PR A 1
H31B H 0.6206 0.0969 0.4638 0.071 Uiso 0.609(6) 1 calc PR A 1
H31C H 0.7373 0.1125 0.5105 0.071 Uiso 0.609(6) 1 calc PR A 1
C30A C 0.7011(6) 0.1806(3) 0.4677(4) 0.0473(19) Uani 0.391(6) 1 d P A 2
H30D H 0.7291 0.2189 0.4613 0.071 Uiso 0.391(6) 1 calc PR A 2
H30E H 0.7389 0.1629 0.5164 0.071 Uiso 0.391(6) 1 calc PR A 2
H30F H 0.6202 0.1815 0.4759 0.071 Uiso 0.391(6) 1 calc PR A 2
C31A C 0.6889(5) 0.0904(3) 0.3888(5) 0.048(2) Uani 0.391(6) 1 d P A 2
H31D H 0.6094 0.0897 0.4021 0.072 Uiso 0.391(6) 1 calc PR A 2
H31E H 0.7325 0.0700 0.4323 0.072 Uiso 0.391(6) 1 calc PR A 2
H31F H 0.6989 0.0725 0.3343 0.072 Uiso 0.391(6) 1 calc PR A 2
C32 C 0.7309(3) 0.36018(18) 0.4105(2) 0.0748(11) Uani 1 1 d . . .
H32A H 0.7310 0.3738 0.4684 0.112 Uiso 1 1 calc R . .
H32B H 0.7414 0.3194 0.4104 0.112 Uiso 1 1 calc R . .
H32C H 0.6591 0.3695 0.3821 0.112 Uiso 1 1 calc R . .
C33 C 0.9771(2) 0.37903(15) 0.42003(18) 0.0581(8) Uani 1 1 d . . .
H33A H 0.9663 0.3913 0.4779 0.087 Uiso 1 1 calc R . .
H33B H 1.0404 0.3994 0.3970 0.087 Uiso 1 1 calc R . .
H33C H 0.9926 0.3387 0.4194 0.087 Uiso 1 1 calc R . .
C34 C 0.8216(4) 0.47207(14) 0.3625(2) 0.0783(12) Uani 1 1 d . . .
H34A H 0.8224 0.4831 0.4217 0.117 Uiso 1 1 calc R . .
H34B H 0.7487 0.4814 0.3360 0.117 Uiso 1 1 calc R . .
H34C H 0.8808 0.4922 0.3339 0.117 Uiso 1 1 calc R . .
C35 C 1.0781(16) 0.3806(10) 0.1927(12) 0.061(4) Uani 0.56(2) 1 d P B 1
H35A H 1.1153 0.3931 0.1422 0.091 Uiso 0.56(2) 1 calc PR B 1
H35B H 1.0952 0.3409 0.2030 0.091 Uiso 0.56(2) 1 calc PR B 1
H35C H 1.1050 0.4029 0.2409 0.091 Uiso 0.56(2) 1 calc PR B 1
C36 C 0.9124(11) 0.3343(4) 0.0879(6) 0.059(2) Uani 0.56(2) 1 d P B 1
H36A H 0.9607 0.3442 0.0418 0.088 Uiso 0.56(2) 1 calc PR B 1
H36B H 0.8339 0.3345 0.0678 0.088 Uiso 0.56(2) 1 calc PR B 1
H36C H 0.9323 0.2969 0.1089 0.088 Uiso 0.56(2) 1 calc PR B 1
C37 C 0.9280(8) 0.4560(4) 0.1302(6) 0.0472(18) Uani 0.56(2) 1 d P B 1
H37A H 0.9839 0.4577 0.0867 0.071 Uiso 0.56(2) 1 calc PR B 1
H37B H 0.9442 0.4850 0.1724 0.071 Uiso 0.56(2) 1 calc PR B 1
H37C H 0.8531 0.4622 0.1047 0.071 Uiso 0.56(2) 1 calc PR B 1
C35A C 1.0980(19) 0.3790(10) 0.2130(15) 0.051(4) Uani 0.44(2) 1 d P B 2
H35D H 1.1447 0.3900 0.1664 0.076 Uiso 0.44(2) 1 calc PR B 2
H35E H 1.1123 0.3395 0.2271 0.076 Uiso 0.44(2) 1 calc PR B 2
H35F H 1.1164 0.4025 0.2620 0.076 Uiso 0.44(2) 1 calc PR B 2
C36A C 0.8723(15) 0.3619(12) 0.0801(6) 0.085(6) Uani 0.44(2) 1 d P B 2
H36D H 0.9202 0.3722 0.0339 0.128 Uiso 0.44(2) 1 calc PR B 2
H36E H 0.7974 0.3779 0.0701 0.128 Uiso 0.44(2) 1 calc PR B 2
H36F H 0.8667 0.3209 0.0834 0.128 Uiso 0.44(2) 1 calc PR B 2
C37A C 0.9139(13) 0.4751(9) 0.1609(16) 0.085(6) Uani 0.44(2) 1 d P B 2
H37D H 0.9619 0.4876 0.1158 0.128 Uiso 0.44(2) 1 calc PR B 2
H37E H 0.9355 0.4948 0.2129 0.128 Uiso 0.44(2) 1 calc PR B 2
H37F H 0.8355 0.4835 0.1456 0.128 Uiso 0.44(2) 1 calc PR B 2
C1T C 0.4128(3) 0.11706(14) 0.1915(2) 0.0604(8) Uani 1 1 d . . .
H1TA H 0.4346 0.1311 0.1388 0.073 Uiso 1 1 calc R . .
C2T C 0.4290(3) 0.14996(16) 0.2624(2) 0.0648(8) Uani 1 1 d . . .
H2TA H 0.4623 0.1860 0.2583 0.078 Uiso 1 1 calc R . .
C3T C 0.3967(3) 0.13031(16) 0.3386(2) 0.0656(9) Uani 1 1 d . . .
H3TA H 0.4076 0.1527 0.3875 0.079 Uiso 1 1 calc R . .
C4T C 0.3483(3) 0.07767(16) 0.3441(2) 0.0682(9) Uani 1 1 d . . .
H4TA H 0.3263 0.0639 0.3969 0.082 Uiso 1 1 calc R . .
C5T C 0.3320(3) 0.04522(15) 0.2731(2) 0.0645(9) Uani 1 1 d . . .
H5TA H 0.2974 0.0095 0.2771 0.077 Uiso 1 1 calc R . .
C6T C 0.3657(2) 0.06439(13) 0.1957(2) 0.0555(7) Uani 1 1 d . . .
C7T C 0.3518(3) 0.02881(16) 0.1185(3) 0.0767(10) Uani 1 1 d . . .
H7TA H 0.4244 0.0246 0.0923 0.115 Uiso 1 1 calc R . .
H7TB H 0.2985 0.0468 0.0789 0.115 Uiso 1 1 calc R . .
H7TC H 0.3235 -0.0083 0.1339 0.115 Uiso 1 1 calc R . .

loop_
_atom_site_aniso_label
_atom_site_aniso_U_11
_atom_site_aniso_U_22
_atom_site_aniso_U_33
_atom_site_aniso_U_23
_atom_site_aniso_U_13
_atom_site_aniso_U_12
Li1 0.0284(17) 0.0316(18) 0.0323(18) -0.0050(14) 0.0009(14) -0.0020(14)
Si1 0.0275(3) 0.0301(3) 0.0347(3) -0.0052(2) -0.0041(2) 0.0035(2)
Si2 0.0448(4) 0.0650(5) 0.0400(4) 0.0051(3) 0.0049(3) -0.0232(4)
N1 0.0228(8) 0.0284(8) 0.0265(8) -0.0058(7) 0.0006(6) -0.0003(6)
N2 0.0289(9) 0.0283(8) 0.0225(8) -0.0050(6) 0.0007(6) 0.0009(7)
N3 0.0268(8) 0.0292(8) 0.0237(8) -0.0032(6) -0.0010(6) 0.0006(7)
N4 0.0245(8) 0.0292(8) 0.0264(8) -0.0013(7) 0.0049(6) -0.0025(7)
N5 0.0276(9) 0.0307(9) 0.0346(9) -0.0024(7) 0.0013(7) -0.0048(7)
C1 0.0227(9) 0.0322(10) 0.0245(9) -0.0049(8) 0.0027(7) -0.0006(8)
C2 0.0314(11) 0.0272(10) 0.0345(11) -0.0074(8) 0.0005(9) -0.0014(8)
C3 0.0332(11) 0.0309(10) 0.0290(10) -0.0095(8) -0.0025(8) -0.0024(8)
C4 0.0357(11) 0.0327(11) 0.0219(9) -0.0046(8) 0.0006(8) 0.0033(9)
C5 0.0291(10) 0.0345(11) 0.0320(11) -0.0022(9) -0.0061(8) -0.0057(8)
C6 0.0228(9) 0.0380(11) 0.0329(11) 0.0009(9) -0.0002(8) -0.0049(8)
C7 0.0260(10) 0.0278(10) 0.0243(9) -0.0027(8) 0.0034(7) -0.0014(8)
C8 0.0274(10) 0.0324(10) 0.0252(9) -0.0019(8) 0.0054(8) 0.0041(8)
C9 0.0333(11) 0.0429(12) 0.0313(11) 0.0034(9) 0.0099(9) 0.0050(9)
C10 0.0514(15) 0.0628(17) 0.0258(11) -0.0022(11) 0.0095(10) 0.0148(13)
C11 0.0645(17) 0.0468(14) 0.0370(13) -0.0134(11) 0.0027(12) 0.0168(13)
C12 0.0621(17) 0.0332(12) 0.0411(13) -0.0034(10) 0.0028(12) 0.0086(11)
C13 0.0382(12) 0.0320(11) 0.0288(10) 0.0001(8) 0.0033(9) 0.0055(9)
C14 0.0493(15) 0.0505(15) 0.0405(13) 0.0096(11) 0.0176(11) -0.0035(12)
C15 0.066(2) 0.071(2) 0.0549(18) 0.0098(15) 0.0035(15) -0.0025(16)
C16 0.061(2) 0.094(3) 0.080(2) 0.005(2) 0.0071(18) -0.0309(19)
C17 0.0462(13) 0.0362(12) 0.0320(11) 0.0063(9) 0.0065(10) 0.0031(10)
C18 0.0447(15) 0.091(2) 0.0509(16) 0.0294(16) -0.0021(12) -0.0077(15)
C19 0.0484(15) 0.0717(19) 0.0358(13) 0.0118(13) -0.0022(11) 0.0055(13)
C20 0.0236(9) 0.0292(10) 0.0336(10) -0.0063(8) -0.0027(8) 0.0017(8)
C21 0.0246(10) 0.0267(10) 0.0505(13) -0.0011(9) 0.0008(9) 0.0008(8)
C22 0.0234(11) 0.0368(12) 0.0717(18) -0.0033(12) -0.0061(11) 0.0018(9)
C23 0.0366(13) 0.0470(14) 0.0559(16) -0.0070(12) -0.0197(11) 0.0068(11)
C24 0.0418(13) 0.0511(14) 0.0343(12) -0.0087(10) -0.0098(10) 0.0094(11)
C25 0.0301(11) 0.0422(12) 0.0306(11) -0.0090(9) -0.0037(8) 0.0046(9)
C26 0.0290(11) 0.0304(11) 0.0586(15) 0.0062(10) 0.0131(10) 0.0012(9)
C27 0.0453(15) 0.0462(15) 0.094(2) 0.0080(15) 0.0199(16) -0.0094(12)
C28 0.0526(15) 0.0371(13) 0.0548(16) 0.0064(11) 0.0219(13) 0.0056(11)
C29 0.0308(11) 0.0573(15) 0.0245(10) -0.0025(10) 0.0002(8) 0.0052(10)
C30 0.036(2) 0.052(3) 0.047(3) -0.004(2) 0.0034(18) 0.0128(18)
C31 0.049(2) 0.054(3) 0.040(2) 0.0027(19) 0.0111(19) 0.007(2)
C30A 0.046(4) 0.063(4) 0.034(4) -0.006(3) 0.007(3) 0.012(3)
C31A 0.032(3) 0.040(3) 0.072(5) 0.000(3) 0.005(3) 0.002(3)
C32 0.0574(19) 0.116(3) 0.0519(18) -0.0179(19) 0.0180(15) -0.029(2)
C33 0.0440(15) 0.087(2) 0.0427(15) 0.0060(14) -0.0074(12) 0.0160(14)
C34 0.112(3) 0.0487(17) 0.071(2) -0.0212(16) -0.036(2) 0.0299(18)
C35 0.039(7) 0.080(7) 0.063(7) 0.007(5) 0.009(5) -0.006(5)
C36 0.086(6) 0.046(4) 0.046(3) -0.010(3) 0.034(4) -0.014(3)
C37 0.037(3) 0.039(4) 0.067(4) 0.011(3) 0.012(3) -0.002(3)
C35A 0.029(6) 0.051(5) 0.073(11) 0.000(6) 0.017(7) 0.008(4)
C36A 0.097(9) 0.121(15) 0.037(4) -0.009(6) 0.012(5) -0.047(9)
C37A 0.049(6) 0.072(10) 0.134(14) 0.056(9) -0.021(8) -0.020(6)
C1T 0.0456(16) 0.0648(19) 0.071(2) 0.0171(16) 0.0064(14) -0.0006(14)
C2T 0.0516(17) 0.070(2) 0.073(2) 0.0067(17) 0.0018(15) -0.0043(15)
C3T 0.0459(16) 0.086(2) 0.064(2) 0.0073(18) -0.0068(14) 0.0113(16)
C4T 0.0489(17) 0.082(2) 0.074(2) 0.0301(19) 0.0047(15) 0.0162(16)
C5T 0.0476(17) 0.0619(19) 0.084(2) 0.0258(18) 0.0073(16) 0.0091(14)
C6T 0.0355(13) 0.0587(17) 0.072(2) 0.0110(15) -0.0017(13) 0.0108(12)
C7T 0.061(2) 0.069(2) 0.100(3) 0.007(2) 0.0038(19) 0.0049(17)

loop_
_atom_type_symbol
_atom_type_description
_atom_type_scat_dispersion_real
_atom_type_scat_dispersion_imag
_atom_type_scat_source
C C 0.0033 0.0016 'International Tables Vol C Tables 4.2.6.8 and 6.1.1.4'
H H 0.0000 0.0000 'International Tables Vol C Tables 4.2.6.8 and 6.1.1.4'
Li Li -0.0003 0.0001 'International Tables Vol C Tables 4.2.6.8 and 6.1.1.4'
N N 0.0061 0.0033 'International Tables Vol C Tables 4.2.6.8 and 6.1.1.4'
Si Si 0.0817 0.0704 'International Tables Vol C Tables 4.2.6.8 and 6.1.1.4'

loop_
_geom_angle_atom_site_label_1
_geom_angle_atom_site_label_2
_geom_angle_atom_site_label_3
_geom_angle
N5 Li1 C7 132.2(2)
N5 Li1 C1 137.23(19)
C7 Li1 C1 88.54(14)
N5 Li1 Si2 29.84(8)
C7 Li1 Si2 128.81(16)
C1 Li1 Si2 118.41(14)
N5 Li1 Si1 29.56(8)
C7 Li1 Si1 124.30(15)
C1 Li1 Si1 141.21(16)
Si2 Li1 Si1 59.36(7)
N5 Si1 C32 110.45(12)
N5 Si1 C33 114.61(12)
C32 Si1 C33 105.45(16)
N5 Si1 C34 113.54(13)
C32 Si1 C34 105.9(2)
C33 Si1 C34 106.18(16)
N5 Si1 Li1 35.19(9)
C32 Si1 Li1 75.48(13)
C33 Si1 Li1 122.64(13)
C34 Si1 Li1 129.24(12)
N5 Si2 C35 119.2(7)
N5 Si2 C37 123.0(3)
C35 Si2 C37 100.3(8)
N5 Si2 C36A 108.2(3)
C35 Si2 C36A 115.5(11)
C37 Si2 C36A 86.5(7)
N5 Si2 C36 107.9(2)
C35 Si2 C36 96.7(8)
C37 Si2 C36 106.0(3)
C36A Si2 C36 24.7(7)
N5 Si2 C35A 111.5(7)
C35 Si2 C35A 8.2(12)
C37 Si2 C35A 104.0(8)
C36A Si2 C35A 122.6(11)
C36 Si2 C35A 102.4(8)
N5 Si2 C37A 107.0(8)
C35 Si2 C37A 103.6(9)
C37 Si2 C37A 18.6(7)
C36A Si2 C37A 101.2(7)
C36 Si2 C37A 123.1(6)
C35A Si2 C37A 104.7(8)
N5 Si2 Li1 35.39(9)
C35 Si2 Li1 128.6(8)
C37 Si2 Li1 131.1(3)
C36A Si2 Li1 74.5(4)
C36 Si2 Li1 72.9(2)
C35A Si2 Li1 124.4(7)
C37A Si2 Li1 124.6(5)
C1 N1 C2 112.81(17)
C1 N1 C20 124.61(16)
C2 N1 C20 122.49(17)
C1 N2 C3 113.15(17)
C1 N2 C4 122.22(17)
C3 N2 C4 124.58(17)
C7 N3 C5 113.11(17)
C7 N3 C4 121.78(17)
C5 N3 C4 124.99(17)
C7 N4 C6 112.97(17)
C7 N4 C8 123.37(17)
C6 N4 C8 123.32(17)
Si1 N5 Si2 129.86(11)
Si1 N5 Li1 115.25(14)
Si2 N5 Li1 114.77(14)
N1 C1 N2 101.54(16)
N1 C1 Li1 142.25(17)
N2 C1 Li1 115.21(16)
C3 C2 N1 106.57(18)
C3 C2 H2A 126.7
N1 C2 H2A 126.7
C2 C3 N2 105.92(18)
C2 C3 H3A 127.0
N2 C3 H3A 127.0
N2 C4 N3 112.41(16)
N2 C4 H4A 109.1
N3 C4 H4A 109.1
N2 C4 H4B 109.1
N3 C4 H4B 109.1
H4A C4 H4B 107.9
C6 C5 N3 106.12(18)
C6 C5 H5A 126.9
N3 C5 H5A 126.9
C5 C6 N4 106.27(18)
C5 C6 H6A 126.9
N4 C6 H6A 126.9
N4 C7 N3 101.52(16)
N4 C7 Li1 141.27(17)
N3 C7 Li1 116.09(16)
C13 C8 C9 122.8(2)
C13 C8 N4 117.81(18)
C9 C8 N4 119.35(19)
C10 C9 C8 117.3(2)
C10 C9 C14 120.7(2)
C8 C9 C14 122.1(2)
C11 C10 C9 121.2(2)
C11 C10 H10A 119.4
C9 C10 H10A 119.4
C10 C11 C12 120.2(2)
C10 C11 H11A 119.9
C12 C11 H11A 119.9
C11 C12 C13 121.2(2)
C11 C12 H12A 119.4
C13 C12 H12A 119.4
C12 C13 C8 117.2(2)
C12 C13 C17 119.8(2)
C8 C13 C17 123.00(19)
C16 C14 C9 110.9(3)
C16 C14 C15 106.0(2)
C9 C14 C15 110.7(2)
C16 C14 H14A 109.7
C9 C14 H14A 109.7
C15 C14 H14A 109.7
C14 C15 H15A 109.5
C14 C15 H15B 109.5
H15A C15 H15B 109.5
C14 C15 H15C 109.5
H15A C15 H15C 109.5
H15B C15 H15C 109.5
C14 C16 H16A 109.5
C14 C16 H16B 109.5
H16A C16 H16B 109.5
C14 C16 H16C 109.5
H16A C16 H16C 109.5
H16B C16 H16C 109.5
C18 C17 C13 111.2(2)
C18 C17 C19 111.2(2)
C13 C17 C19 111.0(2)
C18 C17 H17A 107.7
C13 C17 H17A 107.7
C19 C17 H17A 107.7
C17 C18 H18A 109.5
C17 C18 H18B 109.5
H18A C18 H18B 109.5
C17 C18 H18C 109.5
H18A C18 H18C 109.5
H18B C18 H18C 109.5
C17 C19 H19A 109.5
C17 C19 H19B 109.5
H19A C19 H19B 109.5
C17 C19 H19C 109.5
H19A C19 H19C 109.5
H19B C19 H19C 109.5
C25 C20 C21 123.0(2)
C25 C20 N1 118.95(18)
C21 C20 N1 118.01(19)
C22 C21 C20 117.0(2)
C22 C21 C26 121.3(2)
C20 C21 C26 121.6(2)
C23 C22 C21 121.2(2)
C23 C22 H22A 119.4
C21 C22 H22A 119.4
C22 C23 C24 120.5(2)
C22 C23 H23A 119.7
C24 C23 H23A 119.7
C23 C24 C25 121.0(2)
C23 C24 H24A 119.5
C25 C24 H24A 119.5
C20 C25 C24 117.2(2)
C20 C25 C29 121.79(19)
C24 C25 C29 121.0(2)
C21 C26 C27 113.1(2)
C21 C26 C28 110.19(19)
C27 C26 C28 109.9(2)
C21 C26 H26A 107.8
C27 C26 H26A 107.8
C28 C26 H26A 107.8
C26 C27 H27A 109.5
C26 C27 H27B 109.5
H27A C27 H27B 109.5
C26 C27 H27C 109.5
H27A C27 H27C 109.5
H27B C27 H27C 109.5
C26 C28 H28A 109.5
C26 C28 H28B 109.5
H28A C28 H28B 109.5
C26 C28 H28C 109.5
H28A C28 H28C 109.5
H28B C28 H28C 109.5
C31A C29 C30 136.1(4)
C31A C29 C25 111.6(3)
C30 C29 C25 111.7(3)
C31A C29 C30A 113.8(5)
C30 C29 C30A 41.3(3)
C25 C29 C30A 110.8(3)
C31A C29 C31 43.4(4)
C30 C29 C31 110.7(3)
C25 C29 C31 112.8(2)
C30A C29 C31 74.1(3)
C31A C29 H29A 66.2
C30 C29 H29A 107.1
C25 C29 H29A 107.1
C30A C29 H29A 137.9
C31 C29 H29A 107.1
C31A C29 H29B 106.7
C30 C29 H29B 67.0
C25 C29 H29B 106.7
C30A C29 H29B 106.7
C31 C29 H29B 137.2
H29A C29 H29B 43.6
C29 C30 H30A 109.5
C29 C30 H30B 109.5
H30A C30 H30B 109.5
C29 C30 H30C 109.5
H30A C30 H30C 109.5
H30B C30 H30C 109.5
C29 C31 H31A 109.5
C29 C31 H31B 109.5
H31A C31 H31B 109.5
C29 C31 H31C 109.5
H31A C31 H31C 109.5
H31B C31 H31C 109.5
C29 C30A H30D 109.5
C29 C30A H30E 109.5
H30D C30A H30E 109.5
C29 C30A H30F 109.5
H30D C30A H30F 109.5
H30E C30A H30F 109.5
C29 C31A H31D 109.5
C29 C31A H31E 109.5
H31D C31A H31E 109.5
C29 C31A H31F 109.5
H31D C31A H31F 109.5
H31E C31A H31F 109.5
Si1 C32 H32A 109.5
Si1 C32 H32B 109.5
H32A C32 H32B 109.5
Si1 C32 H32C 109.5
H32A C32 H32C 109.5
H32B C32 H32C 109.5
Si1 C33 H33A 109.5
Si1 C33 H33B 109.5
H33A C33 H33B 109.5
Si1 C33 H33C 109.5
H33A C33 H33C 109.5
H33B C33 H33C 109.5
Si1 C34 H34A 109.5
Si1 C34 H34B 109.5
H34A C34 H34B 109.5
Si1 C34 H34C 109.5
H34A C34 H34C 109.5
H34B C34 H34C 109.5
Si2 C35 H35A 109.5
Si2 C35 H35B 109.5
H35A C35 H35B 109.5
Si2 C35 H35C 109.5
H35A C35 H35C 109.5
H35B C35 H35C 109.5
Si2 C36 H36A 109.5
Si2 C36 H36B 109.5
H36A C36 H36B 109.5
Si2 C36 H36C 109.5
H36A C36 H36C 109.5
H36B C36 H36C 109.5
Si2 C37 H37A 109.5
Si2 C37 H37B 109.5
H37A C37 H37B 109.5
Si2 C37 H37C 109.5
H37A C37 H37C 109.5
H37B C37 H37C 109.5
Si2 C35A H35D 109.5
Si2 C35A H35E 109.5
H35D C35A H35E 109.5
Si2 C35A H35F 109.5
H35D C35A H35F 109.5
H35E C35A H35F 109.5
Si2 C36A H36D 109.5
Si2 C36A H36E 109.5
H36D C36A H36E 109.5
Si2 C36A H36F 109.5
H36D C36A H36F 109.5
H36E C36A H36F 109.5
Si2 C37A H37D 109.5
Si2 C37A H37E 109.5
H37D C37A H37E 109.5
Si2 C37A H37F 109.5
H37D C37A H37F 109.5
H37E C37A H37F 109.5
C6T C1T C2T 121.5(3)
C6T C1T H1TA 119.3
C2T C1T H1TA 119.3
C3T C2T C1T 119.7(3)
C3T C2T H2TA 120.1
C1T C2T H2TA 120.1
C2T C3T C4T 119.7(4)
C2T C3T H3TA 120.1
C4T C3T H3TA 120.1
C5T C4T C3T 120.2(3)
C5T C4T H4TA 119.9
C3T C4T H4TA 119.9
C4T C5T C6T 120.5(3)
C4T C5T H5TA 119.7
C6T C5T H5TA 119.7
C1T C6T C5T 118.3(3)
C1T C6T C7T 120.6(3)
C5T C6T C7T 121.1(3)
C6T C7T H7TA 109.5
C6T C7T H7TB 109.5
H7TA C7T H7TB 109.5
C6T C7T H7TC 109.5
H7TA C7T H7TC 109.5
H7TB C7T H7TC 109.5

loop_
_geom_bond_atom_site_label_1
_geom_bond_atom_site_label_2
_geom_bond_distance
Li1 N5 1.948(4)
Li1 C7 2.234(4)
Li1 C1 2.271(4)
Li1 Si2 3.054(4)
Li1 Si1 3.057(3)
Si1 N5 1.6674(19)
Si1 C32 1.854(3)
Si1 C33 1.880(3)
Si1 C34 1.889(3)
Si2 N5 1.6732(19)
Si2 C35 1.750(18)
Si2 C37 1.771(9)
Si2 C36A 1.826(10)
Si2 C36 1.957(7)
Si2 C35A 2.04(2)
Si2 C37A 2.081(19)
N1 C1 1.367(3)
N1 C2 1.392(3)
N1 C20 1.446(3)
N2 C1 1.370(2)
N2 C3 1.391(3)
N2 C4 1.452(3)
N3 C7 1.369(2)
N3 C5 1.385(3)
N3 C4 1.458(3)
N4 C7 1.365(3)
N4 C6 1.389(3)
N4 C8 1.448(3)
C2 C3 1.341(3)
C2 H2A 0.9500
C3 H3A 0.9500
C4 H4A 0.9900
C4 H4B 0.9900
C5 C6 1.344(3)
C5 H5A 0.9500
C6 H6A 0.9500
C8 C13 1.396(3)
C8 C9 1.399(3)
C9 C10 1.393(3)
C9 C14 1.515(3)
C10 C11 1.376(4)
C10 H10A 0.9500
C11 C12 1.381(4)
C11 H11A 0.9500
C12 C13 1.393(3)
C12 H12A 0.9500
C13 C17 1.518(3)
C14 C16 1.497(4)
C14 C15 1.572(4)
C14 H14A 1.0000
C15 H15A 0.9800
C15 H15B 0.9800
C15 H15C 0.9800
C16 H16A 0.9800
C16 H16B 0.9800
C16 H16C 0.9800
C17 C18 1.518(4)
C17 C19 1.524(3)
C17 H17A 1.0000
C18 H18A 0.9800
C18 H18B 0.9800
C18 H18C 0.9800
C19 H19A 0.9800
C19 H19B 0.9800
C19 H19C 0.9800
C20 C25 1.395(3)
C20 C21 1.409(3)
C21 C22 1.396(3)
C21 C26 1.516(3)
C22 C23 1.375(4)
C22 H22A 0.9500
C23 C24 1.383(4)
C23 H23A 0.9500
C24 C25 1.399(3)
C24 H24A 0.9500
C25 C29 1.523(3)
C26 C27 1.531(3)
C26 C28 1.535(3)
C26 H26A 1.0000
C27 H27A 0.9800
C27 H27B 0.9800
C27 H27C 0.9800
C28 H28A 0.9800
C28 H28B 0.9800
C28 H28C 0.9800
C29 C31A 1.386(7)
C29 C30 1.447(5)
C29 C30A 1.586(7)
C29 C31 1.602(5)
C29 H29A 1.0000
C29 H29B 1.0000
C30 H30A 0.9800
C30 H30B 0.9800
C30 H30C 0.9800
C31 H31A 0.9800
C31 H31B 0.9800
C31 H31C 0.9800
C30A H30D 0.9800
C30A H30E 0.9800
C30A H30F 0.9800
C31A H31D 0.9800
C31A H31E 0.9800
C31A H31F 0.9800
C32 H32A 0.9800
C32 H32B 0.9800
C32 H32C 0.9800
C33 H33A 0.9800
C33 H33B 0.9800
C33 H33C 0.9800
C34 H34A 0.9800
C34 H34B 0.9800
C34 H34C 0.9800
C35 H35A 0.9800
C35 H35B 0.9800
C35 H35C 0.9800
C36 H36A 0.9800
C36 H36B 0.9800
C36 H36C 0.9800
C37 H37A 0.9800
C37 H37B 0.9800
C37 H37C 0.9800
C35A H35D 0.9800
C35A H35E 0.9800
C35A H35F 0.9800
C36A H36D 0.9800
C36A H36E 0.9800
C36A H36F 0.9800
C37A H37D 0.9800
C37A H37E 0.9800
C37A H37F 0.9800
C1T C6T 1.378(4)
C1T C2T 1.384(5)
C1T H1TA 0.9500
C2T C3T 1.371(5)
C2T H2TA 0.9500
C3T C4T 1.385(5)
C3T H3TA 0.9500
C4T C5T 1.380(5)
C4T H4TA 0.9500
C5T C6T 1.388(4)
C5T H5TA 0.9500
C6T C7T 1.499(5)
C7T H7TA 0.9800
C7T H7TB 0.9800
C7T H7TC 0.9800
